data_7220541
loop_
_publ_author_name
'Ghosh, Pradyut'
'Chakraborty, Sourav'
'Arunachalam, M.'
'Dutta, Ranjan'

_publ_section_title
;
 Arene Platform Based Hexa-amide Receptors for Anion Recognition: A
 Detailed Conformational and Thermodynamic Studies
;
_journal_name_full 'RSC Adv.'
_journal_paper_doi 10.1039/C5RA08747C
_journal_year 2015
_chemical_formula_sum 'C96 H120 F18 N8 O14'
_chemical_formula_weight 1952.00
_chemical_name_systematic
; 
 ? 
;
_space_group_IT_number 2
_symmetry_cell_setting triclinic
_symmetry_space_group_name_Hall '-P 1'
_symmetry_space_group_name_H-M 'P -1'
_atom_sites_solution_hydrogens geom
_atom_sites_solution_primary direct
_atom_sites_solution_secondary difmap
_audit_creation_method SHELXL-97
_audit_update_record
;
2015-02-12 deposited with the CCDC.
2015-05-21 downloaded from the CCDC.
;
_cell_angle_alpha 80.640(10)
_cell_angle_beta 71.645(10)
_cell_angle_gamma 89.007(10)
_cell_formula_units_Z 1
_cell_length_a 11.425(4)
_cell_length_b 14.397(5)
_cell_length_c 16.570(6)
_cell_measurement_reflns_used 946
_cell_measurement_temperature 120(2)
_cell_measurement_theta_max 13.44
_cell_measurement_theta_min 2.31
_cell_volume 2550.8(16)
_computing_cell_refinement 'Bruker SAINT'
_computing_data_collection 'Bruker APEX2'
_computing_data_reduction 'Bruker SAINT'
_computing_molecular_graphics 'mercury 3.1'
_computing_publication_material 'ortep 3v.2'
_computing_structure_refinement 'SHELXL-97 (Sheldrick, 2008)'
_computing_structure_solution 'SHELXS-97 (Sheldrick, 2008)'
_diffrn_ambient_temperature 120(2)
_diffrn_measured_fraction_theta_full 0.986
_diffrn_measured_fraction_theta_max 0.986
_diffrn_measurement_device_type 'Bruker APEX-II CCD'
_diffrn_measurement_method '\f and \w scans'
_diffrn_radiation_monochromator graphite
_diffrn_radiation_source 'fine-focus sealed tube'
_diffrn_radiation_type MoK\a
_diffrn_radiation_wavelength 0.71073
_diffrn_reflns_av_R_equivalents 0.0815
_diffrn_reflns_av_unetI/netI 0.1113
_diffrn_reflns_limit_h_max 10
_diffrn_reflns_limit_h_min -10
_diffrn_reflns_limit_k_max 13
_diffrn_reflns_limit_k_min -13
_diffrn_reflns_limit_l_max 15
_diffrn_reflns_limit_l_min -15
_diffrn_reflns_number 11098
_diffrn_reflns_theta_full 19.71
_diffrn_reflns_theta_max 19.71
_diffrn_reflns_theta_min 1.31
_exptl_absorpt_coefficient_mu 0.107
_exptl_absorpt_correction_T_max 0.9979
_exptl_absorpt_correction_T_min 0.9936
_exptl_absorpt_process_details multi-scan
_exptl_crystal_colour colorless
_exptl_crystal_density_diffrn 1.271
_exptl_crystal_density_method 'not measured'
_exptl_crystal_description block
_exptl_crystal_F_000 1026
_exptl_crystal_size_max 0.06
_exptl_crystal_size_mid 0.04
_exptl_crystal_size_min 0.02
_refine_diff_density_max 0.360
_refine_diff_density_min -0.409
_refine_diff_density_rms 0.055
_refine_ls_extinction_method none
_refine_ls_goodness_of_fit_ref 0.855
_refine_ls_hydrogen_treatment mixed
_refine_ls_matrix_type full
_refine_ls_number_parameters 616
_refine_ls_number_reflns 4503
_refine_ls_number_restraints 0
_refine_ls_restrained_S_all 0.855
_refine_ls_R_factor_all 0.1678
_refine_ls_R_factor_gt 0.0856
_refine_ls_shift/su_max 0.000
_refine_ls_shift/su_mean 0.000
_refine_ls_structure_factor_coef Fsqd
_refine_ls_weighting_details 'calc w=1/[\s^2^(Fo^2^)+(0.1856P)^2^+8.0843P] where P=(Fo^2^+2Fc^2^)/3'
_refine_ls_weighting_scheme calc
_refine_ls_wR_factor_gt 0.2260
_refine_ls_wR_factor_ref 0.3084
_reflns_number_gt 2205
_reflns_number_total 4503
_reflns_threshold_expression >2sigma(I)
_cod_data_source_file c5ra08747c2.cif
_cod_data_source_block Complex4
_cod_depositor_comments
;
The following automatic conversions were performed:

'_symmetry_cell_setting' value 'Triclinic' changed to 'triclinic'
according to
/usr/data/users/saulius/crontab/automatic-downloads/rss-feeds/RSC/lib/dictionaries/cif_core.dic
dictionary named 'cif_core.dic' version 2.4.2 from 2011-04-26.

Automatic conversion script
Id: cif_fix_values 3271 2015-04-21 07:52:19Z andrius 
;
_cod_original_cell_volume 2550.8(17)
_cod_original_sg_symbol_H-M 'P-1   '
_cod_database_code 7220541

loop_
_symmetry_equiv_pos_as_xyz
'x, y, z'
'-x, -y, -z'

loop_
_atom_site_label
_atom_site_type_symbol
_atom_site_fract_x
_atom_site_fract_y
_atom_site_fract_z
_atom_site_U_iso_or_equiv
_atom_site_adp_type
_atom_site_occupancy
_atom_site_symmetry_multiplicity
_atom_site_calc_flag
_atom_site_refinement_flags
_atom_site_disorder_assembly
_atom_site_disorder_group
F12A F 0.4281(18) 0.4830(14) 0.7227(13) 0.144(6) Uiso 0.50 1 d P A 2
F14A F 0.2796(17) 0.3974(14) 0.7378(13) 0.146(6) Uiso 0.50 1 d P A 2
F13B F 0.3355(18) 0.5021(12) 0.6332(11) 0.134(5) Uiso 0.51 1 d P A 2
C58B C 0.260(5) 0.515(4) 0.744(3) 0.073(13) Uiso 0.38 1 d P A 2
F5B F 0.2215(13) 0.5534(11) 1.0220(9) 0.110(4) Uiso 0.54 1 d P B 2
F4B F 0.3552(11) 0.5974(10) 1.0835(8) 0.107(4) Uiso 0.57 1 d P B 2
F6A F 0.2286(12) 0.6924(9) 1.0522(8) 0.095(4) Uiso 0.57 1 d P B 2
F8B F 0.0483(16) 0.6111(11) 0.2698(11) 0.117(5) Uiso 0.54 1 d P C 2
F7B F 0.1473(13) 0.4862(11) 0.2721(9) 0.114(4) Uiso 0.52 1 d P C 2
F12B F 0.3595(18) 0.4291(13) 0.7686(11) 0.133(6) Uiso 0.50 1 d P A 1
F13A F 0.4117(15) 0.5225(10) 0.6510(10) 0.105(5) Uiso 0.49 1 d P A 1
F14B F 0.2511(17) 0.4333(14) 0.6812(13) 0.142(6) Uiso 0.50 1 d P A 1
C58A C 0.323(2) 0.4834(13) 0.7106(13) 0.054(5) Uiso 0.62 1 d P A 1
F8A F -0.0457(16) 0.5916(12) 0.3453(11) 0.122(5) Uiso 0.46 1 d P C 1
F7A F 0.117(2) 0.5761(18) 0.2469(15) 0.167(8) Uiso 0.48 1 d P C 1
F5A F 0.2903(16) 0.5375(13) 1.0563(11) 0.119(5) Uiso 0.46 1 d P B 1
F4A F 0.303(2) 0.6685(18) 1.0806(15) 0.152(8) Uiso 0.43 1 d P B 1
F6B F 0.181(2) 0.6528(16) 1.0237(13) 0.135(7) Uiso 0.43 1 d P B 1
C11 C 0.4133(9) 0.9753(6) 0.5806(6) 0.047(2) Uani 1 1 d . . .
C22 C 0.4973(10) 0.7711(7) 0.8184(7) 0.053(3) Uani 1 1 d . . .
C15 C 0.1852(10) 0.7073(7) 0.7882(7) 0.051(3) Uani 1 1 d . . .
C9 C 0.2544(8) 0.9323(7) 0.5128(6) 0.053(3) Uani 1 1 d . . .
H9A H 0.1983 0.9303 0.5708 0.063 Uiso 1 1 calc R . .
H9B H 0.2210 0.9735 0.4736 0.063 Uiso 1 1 calc R . .
C27 C 0.4109(10) 0.7440(8) 0.8999(7) 0.060(3) Uani 1 1 d . . .
H27 H 0.3659 0.7889 0.9302 0.072 Uiso 1 1 calc R . .
C12 C 0.5322(9) 1.0025(6) 0.5744(6) 0.044(2) Uani 1 1 d . . .
C30 C 0.1692(9) 0.0355(7) 0.2513(6) 0.063(3) Uani 1 1 d . . .
H30A H 0.1627 -0.0167 0.2978 0.075 Uiso 1 1 calc R . .
H30B H 0.2501 0.0657 0.2368 0.075 Uiso 1 1 calc R . .
C8 C 0.3803(8) 0.9712(6) 0.5069(7) 0.049(2) Uani 1 1 d . . .
C10 C 0.3154(9) 0.9493(6) 0.6692(6) 0.054(3) Uani 1 1 d . . .
H10A H 0.3426 0.9730 0.7121 0.065 Uiso 1 1 calc R . .
H10B H 0.2391 0.9793 0.6680 0.065 Uiso 1 1 calc R . .
C14 C 0.2063(9) 0.8134(7) 0.7678(7) 0.050(3) Uani 1 1 d . . .
C13 C 0.5674(9) 0.9968(7) 0.6559(6) 0.056(3) Uani 1 1 d . . .
H13A H 0.6510 1.0219 0.6417 0.067 Uiso 1 1 calc R . .
H13B H 0.5124 1.0340 0.6947 0.067 Uiso 1 1 calc R . .
C34 C 0.1551(9) 0.0723(8) 0.1015(6) 0.068(3) Uani 1 1 d . . .
H34A H 0.1602 0.0440 0.0513 0.081 Uiso 1 1 calc R . .
H34B H 0.0747 0.0997 0.1195 0.081 Uiso 1 1 calc R . .
C16 C 0.2595(10) 0.6479(8) 0.7437(7) 0.063(3) Uani 1 1 d . A .
H16 H 0.3304 0.6688 0.6983 0.075 Uiso 1 1 calc R . .
C38 C 0.2804(9) -0.0573(7) 0.1397(6) 0.067(3) Uani 1 1 d . . .
H38A H 0.2818 -0.0751 0.0854 0.080 Uiso 1 1 calc R . .
H38B H 0.3501 -0.0138 0.1275 0.080 Uiso 1 1 calc R . .
C26 C 0.3937(11) 0.6499(10) 0.9346(7) 0.072(3) Uani 1 1 d . B .
C1 C 0.2068(10) 0.7036(8) 0.4384(6) 0.064(3) Uani 1 1 d . . .
C23 C 0.5625(11) 0.7021(10) 0.7772(7) 0.081(3) Uani 1 1 d . . .
H23 H 0.6201 0.7191 0.7228 0.097 Uiso 1 1 calc R . .
C21 C 0.5138(9) 0.8737(8) 0.7833(8) 0.056(3) Uani 1 1 d . . .
C6 C 0.1366(10) 0.6718(8) 0.3935(7) 0.071(3) Uani 1 1 d . . .
H6 H 0.0831 0.7120 0.3739 0.086 Uiso 1 1 calc R . .
C35 C 0.2524(11) 0.1503(8) 0.0753(7) 0.089(4) Uani 1 1 d . . .
H35A H 0.2486 0.1792 0.1250 0.107 Uiso 1 1 calc R . .
H35B H 0.3332 0.1241 0.0554 0.107 Uiso 1 1 calc R . .
C5 C 0.1460(12) 0.5799(11) 0.3777(8) 0.090(4) Uani 1 1 d . C .
C2 C 0.2815(11) 0.6421(9) 0.4703(7) 0.085(4) Uani 1 1 d . . .
H2 H 0.3259 0.6620 0.5031 0.102 Uiso 1 1 calc R . .
C42 C 0.0482(9) -0.0699(7) 0.2011(7) 0.073(3) Uani 1 1 d . . .
H42A H 0.0523 -0.1166 0.2493 0.087 Uiso 1 1 calc R . .
H42B H -0.0234 -0.0329 0.2220 0.087 Uiso 1 1 calc R . .
C40 C 0.4279(11) -0.1797(9) 0.1618(8) 0.095(4) Uani 1 1 d . . .
H40A H 0.4365 -0.1983 0.1066 0.114 Uiso 1 1 calc R . .
H40B H 0.4878 -0.1288 0.1520 0.114 Uiso 1 1 calc R . .
C7 C 0.1927(10) 0.8047(8) 0.4497(6) 0.058(3) Uani 1 1 d . . .
C25 C 0.4577(13) 0.5824(8) 0.8925(10) 0.085(4) Uani 1 1 d . . .
H25 H 0.4425 0.5190 0.9168 0.102 Uiso 1 1 calc R . .
C39 C 0.2997(10) -0.1439(8) 0.1972(7) 0.078(3) Uani 1 1 d . . .
H39A H 0.2390 -0.1925 0.2022 0.094 Uiso 1 1 calc R . .
H39B H 0.2881 -0.1294 0.2543 0.094 Uiso 1 1 calc R . .
C24 C 0.5452(13) 0.6088(10) 0.8138(10) 0.099(4) Uani 1 1 d . . .
H24 H 0.5926 0.5637 0.7853 0.119 Uiso 1 1 calc R . .
C32 C 0.0967(10) 0.1463(9) 0.3557(7) 0.083(3) Uani 1 1 d . . .
H32A H 0.0570 0.1055 0.4100 0.100 Uiso 1 1 calc R . .
H32B H 0.1846 0.1482 0.3472 0.100 Uiso 1 1 calc R . .
C3 C 0.2903(13) 0.5514(9) 0.4534(9) 0.106(4) Uani 1 1 d . . .
H3 H 0.3442 0.5112 0.4726 0.127 Uiso 1 1 calc R . .
C43 C 0.0277(11) -0.1201(9) 0.1352(8) 0.093(4) Uani 1 1 d . . .
H43A H 0.1046 -0.1466 0.1051 0.112 Uiso 1 1 calc R . .
H43B H 0.0039 -0.0751 0.0933 0.112 Uiso 1 1 calc R . .
C44 C -0.0721(14) -0.1994(9) 0.1733(11) 0.118(5) Uani 1 1 d . . .
H44A H -0.0768 -0.2322 0.1277 0.142 Uiso 1 1 calc R . .
H44B H -0.0484 -0.2443 0.2153 0.142 Uiso 1 1 calc R . .
C28 C 0.2971(17) 0.6249(10) 1.0198(11) 0.115(5) Uani 1 1 d . . .
C4 C 0.2217(15) 0.5193(10) 0.4093(10) 0.113(5) Uani 1 1 d . . .
H4 H 0.2259 0.4570 0.4005 0.136 Uiso 1 1 calc R . .
C31 C 0.0748(11) 0.1046(9) 0.2845(7) 0.090(4) Uani 1 1 d . . .
H31A H -0.0062 0.0734 0.3054 0.108 Uiso 1 1 calc R . .
H31B H 0.0756 0.1548 0.2376 0.108 Uiso 1 1 calc R . .
C33 C 0.0505(12) 0.2416(9) 0.3612(8) 0.110(4) Uani 1 1 d . . .
H33A H 0.0947 0.2838 0.3098 0.164 Uiso 1 1 calc R . .
H33B H 0.0625 0.2625 0.4103 0.164 Uiso 1 1 calc R . .
H33C H -0.0359 0.2410 0.3673 0.164 Uiso 1 1 calc R . .
C36 C 0.2358(12) 0.2242(9) 0.0052(8) 0.102(4) Uani 1 1 d . . .
H36A H 0.1489 0.2377 0.0188 0.122 Uiso 1 1 calc R . .
H36B H 0.2601 0.1991 -0.0484 0.122 Uiso 1 1 calc R . .
C37 C 0.3082(16) 0.3147(10) -0.0083(10) 0.144(6) Uani 1 1 d . . .
H37A H 0.3941 0.3019 -0.0199 0.217 Uiso 1 1 calc R . .
H37B H 0.2796 0.3432 0.0426 0.217 Uiso 1 1 calc R . .
H37C H 0.2971 0.3569 -0.0564 0.217 Uiso 1 1 calc R . .
C45 C -0.1923(17) -0.1656(11) 0.2143(11) 0.150(6) Uani 1 1 d . . .
H45A H -0.1906 -0.1393 0.2637 0.226 Uiso 1 1 calc R . .
H45B H -0.2522 -0.2169 0.2324 0.226 Uiso 1 1 calc R . .
H45C H -0.2140 -0.1180 0.1743 0.226 Uiso 1 1 calc R . .
C41 C 0.4564(13) -0.2611(11) 0.2196(9) 0.137(6) Uani 1 1 d . . .
H41A H 0.4415 -0.2451 0.2759 0.205 Uiso 1 1 calc R . .
H41B H 0.5415 -0.2760 0.1966 0.205 Uiso 1 1 calc R . .
H41C H 0.4048 -0.3146 0.2235 0.205 Uiso 1 1 calc R . .
N2 N 0.2924(7) 0.8482(5) 0.6937(5) 0.051(2) Uani 1 1 d . . .
H2A H 0.3341 0.8108 0.6606 0.061 Uiso 1 1 calc R . .
N4 N 0.1628(7) -0.0048(5) 0.1731(5) 0.056(2) Uani 1 1 d . . .
N1 N 0.2642(7) 0.8371(5) 0.4905(5) 0.060(2) Uani 1 1 d . . .
H1 H 0.3179 0.8007 0.5042 0.072 Uiso 1 1 calc R . .
N3 N 0.5588(7) 0.8984(5) 0.6978(5) 0.054(2) Uani 1 1 d . . .
H3A H 0.5835 0.8553 0.6665 0.065 Uiso 1 1 calc R . .
O2 O 0.1455(6) 0.8645(5) 0.8178(4) 0.0621(19) Uani 1 1 d . . .
O3 O 0.4836(6) 0.9333(5) 0.8314(4) 0.066(2) Uani 1 1 d . . .
O1 O 0.1209(6) 0.8557(5) 0.4231(4) 0.066(2) Uani 1 1 d . . .
F9 F 0.0003(12) 0.4763(9) 0.3665(8) 0.219(6) Uani 1 1 d . C .
O5 O 0.4475(7) 0.7542(4) 0.5677(4) 0.0644(19) Uani 1 1 d . . .
O4 O 0.6378(6) 0.7873(5) 0.5654(4) 0.073(2) Uani 1 1 d . . .
C46 C 0.5611(13) 0.7580(7) 0.5331(7) 0.061(3) Uani 1 1 d . . .
C47 C 0.6122(11) 0.7285(10) 0.4470(8) 0.118(5) Uani 1 1 d . . .
H47A H 0.5619 0.6774 0.4436 0.177 Uiso 1 1 calc R . .
H47B H 0.6949 0.7083 0.4392 0.177 Uiso 1 1 calc R . .
H47C H 0.6125 0.7807 0.4027 0.177 Uiso 1 1 calc R . .
O6 O 0.8621(8) 0.8726(6) 0.4257(5) 0.097(3) Uani 1 1 d . . .
O7 O 0.2374(16) 0.9558(8) 0.9320(6) 0.114(4) Uani 1 1 d . . .
C54A C 0.0519(15) 0.5783(13) 0.8753(10) 0.132(6) Uani 1 1 d . . .
H54A H -0.0194 0.5564 0.9201 0.158 Uiso 1 1 calc R . .
C55A C 0.0807(12) 0.6741(10) 0.8550(8) 0.099(4) Uani 1 1 d . . .
H55A H 0.0298 0.7157 0.8863 0.118 Uiso 1 1 calc R . .
C53A C 0.1218(17) 0.5178(11) 0.8335(12) 0.121(6) Uani 1 1 d . A .
H53A H 0.1025 0.4535 0.8469 0.145 Uiso 1 1 calc R . .
C52A C 0.2252(17) 0.5548(12) 0.7688(11) 0.095(7) Uani 1 1 d . . .
C48B C 0.0638(17) 0.5454(14) 0.3284(12) 0.128(5) Uiso 1 1 d . . .
H51A H 0.934(10) 0.880(7) 0.439(6) 0.09(4) Uiso 1 1 d . . .
H52 H 0.309(15) 0.948(11) 0.905(11) 0.16(9) Uiso 1 1 d . . .
H53 H 0.192(14) 0.939(11) 0.902(10) 0.16(8) Uiso 1 1 d . . .

loop_
_atom_site_aniso_label
_atom_site_aniso_U_11
_atom_site_aniso_U_22
_atom_site_aniso_U_33
_atom_site_aniso_U_23
_atom_site_aniso_U_13
_atom_site_aniso_U_12
C11 0.060(8) 0.037(6) 0.043(7) 0.000(5) -0.018(6) 0.007(5)
C22 0.059(7) 0.042(8) 0.062(8) 0.000(7) -0.029(7) 0.004(6)
C15 0.057(7) 0.037(7) 0.059(7) 0.000(6) -0.021(6) 0.004(6)
C9 0.047(7) 0.062(7) 0.053(6) -0.003(5) -0.024(5) 0.004(5)
C27 0.072(8) 0.055(8) 0.049(7) 0.006(6) -0.019(7) -0.004(6)
C12 0.046(6) 0.033(6) 0.053(7) 0.006(5) -0.022(6) -0.008(5)
C30 0.066(7) 0.070(7) 0.057(7) -0.011(6) -0.026(6) 0.010(6)
C8 0.043(6) 0.042(6) 0.055(7) 0.004(5) -0.013(6) 0.002(5)
C10 0.060(7) 0.050(7) 0.050(7) -0.006(5) -0.017(6) 0.009(5)
C14 0.034(6) 0.057(8) 0.054(7) 0.002(6) -0.014(6) 0.000(6)
C13 0.061(7) 0.059(7) 0.045(6) 0.009(5) -0.020(5) -0.010(5)
C34 0.068(8) 0.089(8) 0.047(7) -0.020(6) -0.016(6) 0.015(7)
C16 0.072(8) 0.033(7) 0.080(8) 0.003(7) -0.025(7) -0.001(7)
C38 0.064(8) 0.072(8) 0.065(7) -0.012(6) -0.020(6) 0.012(6)
C26 0.074(8) 0.078(11) 0.045(8) 0.019(8) -0.006(7) -0.004(8)
C1 0.078(8) 0.054(8) 0.055(7) 0.001(6) -0.020(6) -0.011(7)
C23 0.091(9) 0.069(9) 0.071(8) 0.009(8) -0.020(7) 0.003(8)
C21 0.046(7) 0.053(8) 0.063(9) 0.006(7) -0.018(6) -0.002(6)
C6 0.085(8) 0.061(9) 0.069(8) -0.007(6) -0.026(7) -0.016(6)
C35 0.093(9) 0.088(9) 0.077(8) 0.009(7) -0.025(7) -0.009(8)
C5 0.102(10) 0.088(11) 0.090(9) -0.008(8) -0.046(8) -0.027(8)
C2 0.113(10) 0.071(9) 0.090(9) -0.020(7) -0.056(8) 0.012(8)
C42 0.066(8) 0.071(8) 0.085(8) -0.025(7) -0.023(7) 0.009(6)
C40 0.081(9) 0.091(9) 0.093(9) -0.019(8) -0.001(7) 0.033(8)
C7 0.047(7) 0.069(9) 0.059(7) -0.001(6) -0.023(6) -0.012(6)
C25 0.099(10) 0.052(8) 0.097(11) -0.002(9) -0.024(9) 0.006(8)
C39 0.085(9) 0.081(8) 0.069(8) -0.014(7) -0.023(7) 0.013(7)
C24 0.099(11) 0.072(11) 0.107(12) -0.006(9) -0.008(9) 0.012(8)
C32 0.083(8) 0.101(10) 0.073(8) -0.037(7) -0.023(7) 0.005(7)
C3 0.139(12) 0.067(10) 0.137(12) -0.033(9) -0.073(11) 0.035(8)
C43 0.073(8) 0.106(10) 0.104(10) -0.044(8) -0.019(7) -0.006(8)
C44 0.106(12) 0.092(10) 0.181(15) -0.048(10) -0.067(11) 0.010(10)
C28 0.170(16) 0.066(10) 0.131(14) -0.026(10) -0.078(14) 0.030(11)
C4 0.154(14) 0.077(10) 0.124(12) -0.023(9) -0.063(11) -0.009(10)
C31 0.091(9) 0.115(10) 0.080(8) -0.047(8) -0.037(7) 0.042(8)
C33 0.113(11) 0.089(10) 0.120(11) -0.029(9) -0.020(9) -0.014(9)
C36 0.113(11) 0.100(11) 0.076(9) 0.008(8) -0.019(8) 0.017(9)
C37 0.191(16) 0.086(11) 0.129(13) 0.012(10) -0.028(12) 0.003(11)
C45 0.153(16) 0.145(15) 0.164(16) -0.043(12) -0.057(13) -0.013(13)
C41 0.134(13) 0.144(13) 0.119(12) -0.006(10) -0.031(10) 0.071(11)
N2 0.047(5) 0.041(6) 0.056(6) -0.004(4) -0.004(5) -0.001(4)
N4 0.052(6) 0.064(6) 0.053(5) -0.017(5) -0.017(4) 0.004(5)
N1 0.049(5) 0.054(6) 0.075(6) 0.000(5) -0.021(5) -0.001(4)
N3 0.059(5) 0.048(6) 0.050(6) 0.009(5) -0.019(5) 0.005(4)
O2 0.055(4) 0.063(5) 0.054(4) -0.003(4) 0.000(4) 0.004(4)
O3 0.079(5) 0.059(5) 0.053(5) -0.005(4) -0.014(4) -0.008(4)
O1 0.067(5) 0.067(5) 0.071(5) -0.010(4) -0.036(4) 0.005(4)
F9 0.242(12) 0.199(11) 0.238(12) 0.017(9) -0.128(10) -0.118(10)
O5 0.051(5) 0.070(5) 0.064(5) -0.013(4) -0.006(4) 0.003(4)
O4 0.063(5) 0.083(5) 0.075(5) -0.023(4) -0.021(4) 0.011(4)
C46 0.072(9) 0.056(7) 0.059(8) -0.016(6) -0.025(7) 0.004(7)
C47 0.089(9) 0.176(14) 0.088(10) -0.090(10) 0.008(8) -0.014(9)
O6 0.077(6) 0.124(7) 0.090(6) -0.002(5) -0.035(5) -0.001(5)
O7 0.126(10) 0.138(9) 0.079(7) -0.048(6) -0.021(7) 0.025(8)
C54A 0.106(13) 0.092(13) 0.133(14) 0.011(11) 0.039(10) -0.009(11)
C55A 0.084(10) 0.073(10) 0.100(10) 0.011(8) 0.012(9) -0.009(8)
C53A 0.096(12) 0.090(13) 0.135(14) 0.036(12) -0.003(11) -0.040(11)
C52A 0.127(16) 0.066(12) 0.113(14) -0.058(12) -0.049(12) 0.052(12)

loop_
_atom_type_symbol
_atom_type_description
_atom_type_scat_dispersion_real
_atom_type_scat_dispersion_imag
_atom_type_scat_source
C C 0.0033 0.0016 'International Tables Vol C Tables 4.2.6.8 and 6.1.1.4'
H H 0.0000 0.0000 'International Tables Vol C Tables 4.2.6.8 and 6.1.1.4'
N N 0.0061 0.0033 'International Tables Vol C Tables 4.2.6.8 and 6.1.1.4'
O O 0.0106 0.0060 'International Tables Vol C Tables 4.2.6.8 and 6.1.1.4'
F F 0.0171 0.0103 'International Tables Vol C Tables 4.2.6.8 and 6.1.1.4'

loop_
_geom_angle_atom_site_label_1
_geom_angle_atom_site_label_2
_geom_angle_atom_site_label_3
_geom_angle
_geom_angle_site_symmetry_1
_geom_angle_site_symmetry_3
C52A C58B F14A 149(5) . .
C52A C58B F13B 137(4) . .
F14A C58B F13B 71(3) . .
C52A C58B F12A 128(4) . .
F14A C58B F12A 68(2) . .
F13B C58B F12A 67(2) . .
F13A C58A F12B 111.3(19) . .
F13A C58A F14B 111.3(18) . .
F12B C58A F14B 110.0(17) . .
F13A C58A C52A 116.2(16) . .
F12B C58A C52A 103.0(16) . .
F14B C58A C52A 104.5(16) . .
C12 C11 C8 121.1(8) . .
C12 C11 C10 120.2(9) . .
C8 C11 C10 118.7(9) . .
C23 C22 C27 118.1(10) . .
C23 C22 C21 124.7(11) . .
C27 C22 C21 117.2(11) . .
C16 C15 C55A 120.5(10) . .
C16 C15 C14 123.5(10) . .
C55A C15 C14 116.0(11) . .
N1 C9 C8 110.6(7) . .
C26 C27 C22 118.9(10) . .
C11 C12 C8 119.6(8) . 2_676
C11 C12 C13 119.3(9) . .
C8 C12 C13 121.0(9) 2_676 .
C31 C30 N4 117.1(8) . .
C11 C8 C12 119.3(8) . 2_676
C11 C8 C9 121.7(9) . .
C12 C8 C9 118.9(9) 2_676 .
N2 C10 C11 111.9(7) . .
O2 C14 N2 122.2(9) . .
O2 C14 C15 120.9(10) . .
N2 C14 C15 116.9(10) . .
N3 C13 C12 109.3(7) . .
C35 C34 N4 115.7(8) . .
C15 C16 C52A 116.0(12) . .
C39 C38 N4 117.1(8) . .
C25 C26 C27 122.3(11) . .
C25 C26 C28 121.2(13) . .
C27 C26 C28 116.5(13) . .
C2 C1 C6 119.4(10) . .
C2 C1 C7 124.9(11) . .
C6 C1 C7 115.7(11) . .
C24 C23 C22 122.0(11) . .
O3 C21 N3 121.5(9) . .
O3 C21 C22 121.2(10) . .
N3 C21 C22 117.2(11) . .
C1 C6 C5 119.8(11) . .
C36 C35 C34 111.8(10) . .
C4 C5 C6 120.2(11) . .
C4 C5 C48B 120.9(14) . .
C6 C5 C48B 118.8(14) . .
C3 C2 C1 119.9(11) . .
C43 C42 N4 117.0(9) . .
C41 C40 C39 113.6(10) . .
O1 C7 N1 121.5(10) . .
O1 C7 C1 122.5(10) . .
N1 C7 C1 116.0(10) . .
C26 C25 C24 119.0(11) . .
C38 C39 C40 111.0(9) . .
C25 C24 C23 119.7(12) . .
C33 C32 C31 113.8(10) . .
C4 C3 C2 121.2(12) . .
C42 C43 C44 113.1(10) . .
C45 C44 C43 112.9(12) . .
F4A C28 F5A 101.9(17) . .
F4A C28 F6A 51.0(12) . .
F5A C28 F6A 125.9(17) . .
F4A C28 F5B 130.2(19) . .
F5A C28 F5B 49.6(10) . .
F6A C28 F5B 108.0(16) . .
F4A C28 F6B 94.5(18) . .
F5A C28 F6B 108.6(18) . .
F6A C28 F6B 46.2(10) . .
F5B C28 F6B 67.2(14) . .
F4A C28 F4B 51.2(13) . .
F5A C28 F4B 60.1(10) . .
F6A C28 F4B 100.4(13) . .
F5B C28 F4B 108.1(13) . .
F6B C28 F4B 133.1(17) . .
F4A C28 C26 117.0(17) . .
F5A C28 C26 116.1(14) . .
F6A C28 C26 118.0(13) . .
F5B C28 C26 112.5(13) . .
F6B C28 C26 116.0(14) . .
F4B C28 C26 108.8(13) . .
C3 C4 C5 119.4(12) . .
C30 C31 C32 112.6(9) . .
C35 C36 C37 114.2(12) . .
C14 N2 C10 119.8(8) . .
C34 N4 C38 108.1(7) . .
C34 N4 C30 111.4(7) . .
C38 N4 C30 108.1(7) . .
C34 N4 C42 109.2(7) . .
C38 N4 C42 111.8(7) . .
C30 N4 C42 108.3(7) . .
C7 N1 C9 122.6(8) . .
C21 N3 C13 121.8(8) . .
O5 C46 O4 124.3(10) . .
O5 C46 C47 118.5(10) . .
O4 C46 C47 117.2(11) . .
C53A C54A C55A 121.9(14) . .
C15 C55A C54A 119.5(12) . .
C54A C53A C52A 115.8(15) . .
C58B C52A C16 123(4) . .
C58B C52A C53A 111(4) . .
C16 C52A C53A 126.1(15) . .
C58B C52A C58A 10(3) . .
C16 C52A C58A 113.8(15) . .
C53A C52A C58A 120.1(16) . .
F9 C48B F8B 129.7(18) . .
F9 C48B F7A 133(2) . .
F8B C48B F7A 42.3(13) . .
F9 C48B F8A 84.9(15) . .
F8B C48B F8A 61.1(12) . .
F7A C48B F8A 102.5(19) . .
F9 C48B F7B 89.2(15) . .
F8B C48B F7B 99.1(15) . .
F7A C48B F7B 58.7(14) . .
F8A C48B F7B 145.8(16) . .
F9 C48B C5 114.0(16) . .
F8B C48B C5 112.2(16) . .
F7A C48B C5 107.0(18) . .
F8A C48B C5 110.2(15) . .
F7B C48B C5 103.0(13) . .

loop_
_geom_bond_atom_site_label_1
_geom_bond_atom_site_label_2
_geom_bond_distance
_geom_bond_site_symmetry_2
F12A C58B 1.90(6) .
F14A C58B 1.73(6) .
F13B C58B 1.80(5) .
C58B C52A 0.79(5) .
F5B C28 1.343(18) .
F4B C28 1.417(18) .
F6A C28 1.312(17) .
F8B C48B 1.29(2) .
F7B C48B 1.47(2) .
F12B C58A 1.31(2) .
F13A C58A 1.24(2) .
F14B C58A 1.35(2) .
C58A C52A 1.68(2) .
F8A C48B 1.38(2) .
F7A C48B 1.30(2) .
F5A C28 1.30(2) .
F4A C28 1.29(2) .
F6B C28 1.36(2) .
C11 C12 1.388(12) .
C11 C8 1.396(12) .
C11 C10 1.533(12) .
C22 C23 1.372(13) .
C22 C27 1.398(13) .
C22 C21 1.488(13) .
C15 C16 1.334(13) .
C15 C55A 1.377(14) .
C15 C14 1.515(13) .
C9 N1 1.469(11) .
C9 C8 1.522(12) .
C27 C26 1.375(14) .
C12 C8 1.400(12) 2_676
C12 C13 1.514(11) .
C30 C31 1.490(12) .
C30 N4 1.526(11) .
C8 C12 1.400(12) 2_676
C10 N2 1.451(10) .
C14 O2 1.238(10) .
C14 N2 1.334(11) .
C13 N3 1.463(11) .
C34 C35 1.506(13) .
C34 N4 1.510(12) .
C16 C52A 1.363(17) .
C38 C39 1.499(13) .
C38 N4 1.522(11) .
C26 C25 1.357(14) .
C26 C28 1.486(18) .
C1 C2 1.377(14) .
C1 C6 1.380(13) .
C1 C7 1.497(14) .
C23 C24 1.371(15) .
C21 O3 1.237(11) .
C21 N3 1.336(11) .
C6 C5 1.386(15) .
C35 C36 1.499(14) .
C5 C4 1.376(16) .
C5 C48B 1.559(19) .
C2 C3 1.375(15) .
C42 C43 1.481(13) .
C42 N4 1.526(12) .
C40 C41 1.488(15) .
C40 C39 1.512(14) .
C7 O1 1.228(11) .
C7 N1 1.344(11) .
C25 C24 1.370(15) .
C32 C33 1.468(14) .
C32 C31 1.495(13) .
C3 C4 1.358(16) .
C43 C44 1.537(16) .
C44 C45 1.443(18) .
C36 C37 1.503(17) .
F9 C48B 1.203(18) .
O5 C46 1.241(12) .
O4 C46 1.271(11) .
C46 C47 1.489(14) .
C54A C53A 1.303(18) .
C54A C55A 1.386(17) .
C53A C52A 1.367(18) .
